data_2311189
loop_
_publ_author_name
'Vinutha, N.'
'Madan Kumar, S.'
'Vidyashree Jois, B. S.'
'Balakrishna, Kalluraya'
'Lokanath, N. K.'
'Revannasiddaiah, D.'

_publ_section_title
;
 1-{3-(4-Methyl-phen-yl)-5-[5-(2-nitro-phen-yl)furan-2-yl]-4,5-di-hydro-1H-pyrazol-1-yl}ethanone.
;
_journal_coeditor_code HB7133
_journal_issue 'Pt 10'
_journal_name_full 'Acta crystallographica. Section E, Structure reports online'
_journal_page_first o1528
_journal_paper_doi 10.1107/S1600536813024690
_journal_volume 69
_journal_year 2013
_chemical_formula_iupac 'C22 H19 N3 O4'
_chemical_formula_moiety 'C22 H19 N3 O4'
_chemical_formula_sum 'C22 H19 N3 O4'
_chemical_formula_weight 389.40
_chemical_name_systematic
1-{3-(4-Methylphenyl)-5-[5-(2-nitrophenyl)furan-2-yl]-4,5-dihydro-1<i>H</i>-pyrazol-1-yl}ethanone
_space_group_IT_number 2
_space_group_name_Hall '-P 1'
_space_group_name_H-M_alt 'P -1'
_symmetry_cell_setting triclinic
_symmetry_space_group_name_Hall '-P 1'
_symmetry_space_group_name_H-M 'P -1'
_atom_sites_solution_hydrogens geom
_atom_sites_solution_primary direct
_atom_sites_solution_secondary difmap
_cell_angle_alpha 103.344(2)
_cell_angle_beta 95.025(2)
_cell_angle_gamma 108.221(2)
_cell_formula_units_Z 2
_cell_length_a 7.6235(3)
_cell_length_b 10.5652(4)
_cell_length_c 13.1177(4)
_cell_measurement_reflns_used 3083
_cell_measurement_temperature 296
_cell_measurement_theta_max 64.8
_cell_measurement_theta_min 3.5
_cell_volume 961.78(6)
_computing_cell_refinement 'SAINT (Bruker, 2013)'
_computing_data_collection 'APEX2 (Bruker, 2013)'
_computing_data_reduction 'SAINT (Bruker, 2013)'
_computing_molecular_graphics 'Mercury (Macrae <i>et al.</i>, 2008)'
_computing_publication_material 'SHELX:97 (Sheldrick, 2008)'
_computing_structure_refinement 'SHELXL97 (Sheldrick, 2008)'
_computing_structure_solution 'SHELXS97 (Sheldrick, 2008)'
_diffrn_ambient_temperature 296
_diffrn_detector_area_resol_mean 10.7
_diffrn_measured_fraction_theta_full 0.946
_diffrn_measured_fraction_theta_max 0.946
_diffrn_measurement_device_type 'Bruker X8 Proteum CCD'
_diffrn_measurement_method '\f and \w scans'
_diffrn_radiation_monochromator 'Helios multilayer optics'
_diffrn_radiation_source 'Bruker MicroStar microfocus rotating anode'
_diffrn_radiation_type CuK\a
_diffrn_radiation_wavelength 1.54178
_diffrn_reflns_av_R_equivalents 0.1381
_diffrn_reflns_av_sigmaI/netI 0.0898
_diffrn_reflns_limit_h_max 8
_diffrn_reflns_limit_h_min -8
_diffrn_reflns_limit_k_max 12
_diffrn_reflns_limit_k_min -12
_diffrn_reflns_limit_l_max 15
_diffrn_reflns_limit_l_min -14
_diffrn_reflns_number 10640
_diffrn_reflns_reduction_process
;
;
_diffrn_reflns_theta_full 64.84
_diffrn_reflns_theta_max 64.84
_diffrn_reflns_theta_min 3.52
_exptl_absorpt_coefficient_mu 0.775
_exptl_absorpt_correction_T_max 0.854
_exptl_absorpt_correction_T_min 0.842
_exptl_absorpt_correction_type multi-scan
_exptl_absorpt_process_details '(SADABS; Bruker, 2013)'
_exptl_crystal_colour brown
_exptl_crystal_density_diffrn 1.345
_exptl_crystal_density_method 'Not Measured'
_exptl_crystal_description block
_exptl_crystal_F_000 408
_exptl_crystal_size_max 0.23
_exptl_crystal_size_mid 0.22
_exptl_crystal_size_min 0.21
_refine_diff_density_max 0.400
_refine_diff_density_min -0.376
_refine_ls_extinction_coef 0.018(3)
_refine_ls_extinction_expression FC^*^=KFC[1+0.001XFC^2^\L^3^/SIN(2\Q)]^-1/4^
_refine_ls_extinction_method 'SHELXL97 (Sheldrick, 2008)'
_refine_ls_goodness_of_fit_ref 1.056
_refine_ls_hydrogen_treatment constr
_refine_ls_matrix_type full
_refine_ls_number_parameters 265
_refine_ls_number_reflns 3083
_refine_ls_number_restraints 0
_refine_ls_restrained_S_all 1.056
_refine_ls_R_factor_all 0.1061
_refine_ls_R_factor_gt 0.0839
_refine_ls_shift/su_max 0.000
_refine_ls_shift/su_mean 0.000
_refine_ls_structure_factor_coef Fsqd
_refine_ls_weighting_details 'calc w=1/[\s^2^(Fo^2^)+(0.1607P)^2^] where P=(Fo^2^+2Fc^2^)/3'
_refine_ls_weighting_scheme calc
_refine_ls_wR_factor_gt 0.2164
_refine_ls_wR_factor_ref 0.2417
_reflns_number_gt 2186
_reflns_number_total 3083
_reflns_threshold_expression I>2\s(I)
_cod_data_source_file hb7133sup1.cif
_cod_data_source_block I
_cod_database_code 2311189

loop_
_symmetry_equiv_pos_site_id
_symmetry_equiv_pos_as_xyz
1 x,y,z
2 -x,-y,-z

loop_
_atom_site_aniso_label
_atom_site_aniso_U_11
_atom_site_aniso_U_22
_atom_site_aniso_U_33
_atom_site_aniso_U_12
_atom_site_aniso_U_13
_atom_site_aniso_U_23
O8 0.0562(17) 0.0598(16) 0.093(2) 0.0000(13) 0.0194(14) 0.0235(14)
O9 0.146(3) 0.173(4) 0.052(2) 0.063(3) 0.025(2) 0.045(2)
O11 0.0469(13) 0.0401(11) 0.0322(11) 0.0069(9) 0.0038(9) 0.0041(9)
O19 0.0872(19) 0.0492(14) 0.0484(15) 0.0091(12) 0.0117(12) 0.0156(11)
N7 0.074(2) 0.0525(17) 0.0494(18) 0.0117(15) 0.0152(15) 0.0165(13)
N16 0.0507(16) 0.0337(13) 0.0352(14) 0.0011(11) 0.0061(11) 0.0024(10)
N20 0.0471(15) 0.0354(13) 0.0372(14) 0.0060(11) 0.0074(11) 0.0073(10)
C1 0.053(2) 0.0454(18) 0.058(2) 0.0071(16) 0.0147(16) 0.0032(15)
C2 0.046(2) 0.055(2) 0.076(3) 0.0071(17) 0.0142(17) -0.0045(18)
C3 0.049(2) 0.052(2) 0.077(3) 0.0146(17) -0.0064(19) -0.0037(18)
C4 0.054(2) 0.0459(19) 0.062(2) 0.0099(16) -0.0063(17) 0.0042(16)
C5 0.0431(18) 0.0403(16) 0.0397(17) 0.0005(14) -0.0028(13) 0.0006(13)
C6 0.0390(17) 0.0326(15) 0.0387(16) 0.0003(12) 0.0022(12) -0.0003(12)
C10 0.0443(17) 0.0364(15) 0.0343(16) 0.0024(13) 0.0076(12) 0.0017(12)
C12 0.0425(17) 0.0342(15) 0.0372(16) 0.0050(13) -0.0002(12) 0.0034(12)
C13 0.061(2) 0.0467(18) 0.0371(18) 0.0125(16) 0.0043(14) 0.0129(14)
C14 0.065(2) 0.0474(18) 0.0332(17) 0.0101(16) 0.0105(14) 0.0116(13)
C15 0.0438(18) 0.0418(16) 0.0360(17) 0.0050(13) -0.0009(13) 0.0035(13)
C17 0.056(2) 0.0347(16) 0.0447(19) 0.0083(14) 0.0122(14) 0.0079(13)
C18 0.067(2) 0.0382(17) 0.052(2) -0.0020(16) 0.0078(17) 0.0026(15)
C21 0.0368(16) 0.0359(15) 0.0432(17) 0.0043(12) 0.0065(12) 0.0066(12)
C22 0.0432(18) 0.0457(17) 0.0453(19) -0.0002(14) 0.0049(13) 0.0037(14)
C23 0.0371(17) 0.0373(15) 0.0501(19) 0.0035(13) 0.0059(13) 0.0111(13)
C24 0.0404(17) 0.0403(16) 0.052(2) 0.0003(13) 0.0050(14) 0.0070(14)
C25 0.050(2) 0.054(2) 0.048(2) 0.0048(16) 0.0060(15) 0.0147(15)
C26 0.045(2) 0.057(2) 0.064(2) 0.0092(16) 0.0070(15) 0.0276(17)
C27 0.048(2) 0.052(2) 0.072(2) -0.0072(16) 0.0014(17) 0.0230(18)
C28 0.0463(19) 0.0471(18) 0.056(2) -0.0073(15) -0.0026(15) 0.0128(15)
C29 0.076(3) 0.082(3) 0.083(3) 0.006(2) 0.011(2) 0.048(2)

loop_
_atom_site_type_symbol
_atom_site_label
_atom_site_fract_x
_atom_site_fract_y
_atom_site_fract_z
_atom_site_U_iso_or_equiv
_atom_site_thermal_displace_type
_atom_site_calc_flag
_atom_site_refinement_flags
_atom_site_occupancy
O O8 0.2462(4) 0.4170(3) 0.8072(2) 0.0736(10) Uani . . 1.000
O O9 0.0362(6) 0.3831(5) 0.6738(2) 0.1186(18) Uani . . 1.000
O O11 0.1066(3) 0.1532(2) 0.82063(14) 0.0429(7) Uani . . 1.000
O O19 0.0746(4) -0.2396(2) 0.77708(19) 0.0647(9) Uani . . 1.000
N N7 0.0831(5) 0.3916(3) 0.7666(2) 0.0603(11) Uani . . 1.000
N N16 0.1731(4) -0.0929(2) 0.67816(18) 0.0445(8) Uani . . 1.000
N N20 0.1833(4) -0.0661(2) 0.57957(19) 0.0423(8) Uani . . 1.000
C C1 -0.2096(5) 0.2889(3) 0.9665(3) 0.0561(11) Uani . . 1.000
C C2 -0.3242(5) 0.3645(4) 0.9620(3) 0.0652(14) Uani . . 1.000
C C3 -0.3090(5) 0.4456(4) 0.8924(3) 0.0649(14) Uani . . 1.000
C C4 -0.1778(5) 0.4506(3) 0.8273(3) 0.0587(11) Uani . . 1.000
C C5 -0.0621(4) 0.3744(3) 0.8330(2) 0.0469(10) Uani . . 1.000
C C6 -0.0729(4) 0.2910(3) 0.9021(2) 0.0418(9) Uani . . 1.000
C C10 0.0452(4) 0.2079(3) 0.9105(2) 0.0425(9) Uani . . 1.000
C C12 0.2155(4) 0.0806(3) 0.8501(2) 0.0415(9) Uani . . 1.000
C C13 0.2212(5) 0.0893(3) 0.9544(2) 0.0497(11) Uani . . 1.000
C C14 0.1110(5) 0.1697(3) 0.9934(2) 0.0505(11) Uani . . 1.000
C C15 0.3075(4) 0.0204(3) 0.7665(2) 0.0447(10) Uani . . 1.000
C C17 0.0708(5) -0.2192(3) 0.6880(2) 0.0472(11) Uani . . 1.000
C C18 -0.0432(5) -0.3260(3) 0.5893(3) 0.0592(11) Uani . . 1.000
C C21 0.3124(4) 0.0530(3) 0.5932(2) 0.0414(9) Uani . . 1.000
C C22 0.4090(4) 0.1216(3) 0.7063(2) 0.0502(10) Uani . . 1.000
C C23 0.3564(4) 0.1109(3) 0.5040(2) 0.0440(10) Uani . . 1.000
C C24 0.2619(4) 0.0440(3) 0.4011(3) 0.0487(10) Uani . . 1.000
C C25 0.3054(5) 0.1030(3) 0.3190(3) 0.0539(12) Uani . . 1.000
C C26 0.4428(5) 0.2314(4) 0.3360(3) 0.0556(12) Uani . . 1.000
C C27 0.5380(5) 0.2980(4) 0.4389(3) 0.0628(12) Uani . . 1.000
C C28 0.4980(5) 0.2405(3) 0.5222(3) 0.0565(11) Uani . . 1.000
C C29 0.4863(6) 0.2965(5) 0.2462(4) 0.0812(17) Uani . . 1.000
H H1 -0.22270 0.23450 1.01380 0.0670 Uiso calc R 1.000
H H2 -0.41350 0.36140 1.00620 0.0780 Uiso calc R 1.000
H H3 -0.38780 0.49690 0.88980 0.0780 Uiso calc R 1.000
H H4 -0.16700 0.50470 0.77980 0.0700 Uiso calc R 1.000
H H13 0.28560 0.04970 0.99370 0.0600 Uiso calc R 1.000
H H14 0.08830 0.19190 1.06270 0.0610 Uiso calc R 1.000
H H15 0.39680 -0.01490 0.79860 0.0540 Uiso calc R 1.000
H H18A -0.08350 -0.41510 0.60300 0.0890 Uiso calc R 1.000
H H18B 0.03140 -0.32780 0.53400 0.0890 Uiso calc R 1.000
H H18C -0.15080 -0.30380 0.56720 0.0890 Uiso calc R 1.000
H H22A 0.39530 0.21130 0.73180 0.0600 Uiso calc R 1.000
H H22B 0.54140 0.13360 0.71370 0.0600 Uiso calc R 1.000
H H24 0.16790 -0.04200 0.38710 0.0580 Uiso calc R 1.000
H H25 0.24060 0.05540 0.25040 0.0650 Uiso calc R 1.000
H H27 0.63170 0.38400 0.45230 0.0750 Uiso calc R 1.000
H H28 0.56480 0.28760 0.59050 0.0680 Uiso calc R 1.000
H H29A 0.37170 0.28030 0.20040 0.1220 Uiso calc R 1.000
H H29B 0.56460 0.25620 0.20630 0.1220 Uiso calc R 1.000
H H29C 0.55040 0.39440 0.27470 0.1220 Uiso calc R 1.000

loop_
_atom_type_symbol
_atom_type_description
_atom_type_scat_dispersion_real
_atom_type_scat_dispersion_imag
_atom_type_scat_source
O O 0.0492 0.0322 'International Tables Vol C Tables 4.2.6.8 and 6.1.1.4'
N N 0.0311 0.0180 'International Tables Vol C Tables 4.2.6.8 and 6.1.1.4'
H H 0.0000 0.0000 'International Tables Vol C Tables 4.2.6.8 and 6.1.1.4'
C C 0.0181 0.0091 'International Tables Vol C Tables 4.2.6.8 and 6.1.1.4'

loop_
_geom_angle_atom_site_label_1
_geom_angle_atom_site_label_2
_geom_angle_atom_site_label_3
_geom_angle
_geom_angle_publ_flag
C10 O11 C12 106.9(2) no
O8 N7 O9 123.2(4) no
O8 N7 C5 119.1(3) no
O9 N7 C5 117.7(4) no
N20 N16 C15 113.1(2) no
N20 N16 C17 121.9(2) no
C15 N16 C17 124.3(2) no
N16 N20 C21 108.1(2) no
C2 C1 C6 121.8(3) no
C1 C2 C3 120.5(4) no
C2 C3 C4 119.9(4) no
C3 C4 C5 119.0(3) no
N7 C5 C4 116.3(3) no
N7 C5 C6 120.8(3) no
C4 C5 C6 122.9(3) no
C1 C6 C5 115.9(3) no
C1 C6 C10 119.2(3) no
C5 C6 C10 124.9(3) no
O11 C10 C6 118.5(2) no
O11 C10 C14 109.5(3) no
C6 C10 C14 132.0(3) no
O11 C12 C13 109.3(3) no
O11 C12 C15 116.1(2) no
C13 C12 C15 134.5(3) no
C12 C13 C14 107.5(3) no
C10 C14 C13 106.8(2) no
N16 C15 C12 113.3(3) no
N16 C15 C22 101.4(2) no
C12 C15 C22 114.1(3) no
O19 C17 N16 119.2(3) no
O19 C17 C18 123.3(3) no
N16 C17 C18 117.5(2) no
N20 C21 C22 114.0(2) no
N20 C21 C23 121.3(2) no
C22 C21 C23 124.7(3) no
C15 C22 C21 103.4(2) no
C21 C23 C24 122.5(3) no
C21 C23 C28 119.5(3) no
C24 C23 C28 118.0(3) no
C23 C24 C25 120.9(3) no
C24 C25 C26 121.8(3) no
C25 C26 C27 117.4(4) no
C25 C26 C29 121.4(4) no
C27 C26 C29 121.3(4) no
C26 C27 C28 121.9(4) no
C23 C28 C27 120.1(3) no
C2 C1 H1 119.00 no
C6 C1 H1 119.00 no
C1 C2 H2 120.00 no
C3 C2 H2 120.00 no
C2 C3 H3 120.00 no
C4 C3 H3 120.00 no
C3 C4 H4 120.00 no
C5 C4 H4 120.00 no
C12 C13 H13 126.00 no
C14 C13 H13 126.00 no
C10 C14 H14 127.00 no
C13 C14 H14 127.00 no
N16 C15 H15 109.00 no
C12 C15 H15 109.00 no
C22 C15 H15 109.00 no
C17 C18 H18A 109.00 no
C17 C18 H18B 109.00 no
C17 C18 H18C 109.00 no
H18A C18 H18B 109.00 no
H18A C18 H18C 110.00 no
H18B C18 H18C 109.00 no
C15 C22 H22A 111.00 no
C15 C22 H22B 111.00 no
C21 C22 H22A 111.00 no
C21 C22 H22B 111.00 no
H22A C22 H22B 109.00 no
C23 C24 H24 120.00 no
C25 C24 H24 120.00 no
C24 C25 H25 119.00 no
C26 C25 H25 119.00 no
C26 C27 H27 119.00 no
C28 C27 H27 119.00 no
C23 C28 H28 120.00 no
C27 C28 H28 120.00 no
C26 C29 H29A 109.00 no
C26 C29 H29B 109.00 no
C26 C29 H29C 109.00 no
H29A C29 H29B 109.00 no
H29A C29 H29C 109.00 no
H29B C29 H29C 110.00 no

loop_
_geom_bond_atom_site_label_1
_geom_bond_atom_site_label_2
_geom_bond_distance
_geom_bond_publ_flag
O8 N7 1.229(5) no
O9 N7 1.213(4) no
O11 C10 1.376(3) no
O11 C12 1.381(4) no
O19 C17 1.236(4) no
N7 C5 1.461(5) no
N16 N20 1.390(3) no
N16 C15 1.487(4) no
N16 C17 1.361(4) no
N20 C21 1.294(4) no
C1 C2 1.362(6) no
C1 C6 1.396(5) no
C2 C3 1.378(6) no
C3 C4 1.367(6) no
C4 C5 1.376(5) no
C5 C6 1.393(4) no
C6 C10 1.454(4) no
C10 C14 1.353(4) no
C12 C13 1.346(4) no
C12 C15 1.480(4) no
C13 C14 1.418(5) no
C15 C22 1.531(4) no
C17 C18 1.490(5) no
C21 C22 1.499(4) no
C21 C23 1.458(4) no
C23 C24 1.383(5) no
C23 C28 1.406(5) no
C24 C25 1.379(5) no
C25 C26 1.385(5) no
C26 C27 1.384(5) no
C26 C29 1.507(6) no
C27 C28 1.380(5) no
C1 H1 0.9300 no
C2 H2 0.9300 no
C3 H3 0.9300 no
C4 H4 0.9300 no
C13 H13 0.9300 no
C14 H14 0.9300 no
C15 H15 0.9800 no
C18 H18A 0.9600 no
C18 H18B 0.9600 no
C18 H18C 0.9600 no
C22 H22A 0.9700 no
C22 H22B 0.9700 no
C24 H24 0.9300 no
C25 H25 0.9300 no
C27 H27 0.9300 no
C28 H28 0.9300 no
C29 H29A 0.9600 no
C29 H29B 0.9600 no
C29 H29C 0.9600 no

loop_
_geom_hbond_atom_site_label_D
_geom_hbond_atom_site_label_H
_geom_hbond_atom_site_label_A
_geom_hbond_site_symmetry_A
_geom_hbond_distance_DH
_geom_hbond_distance_HA
_geom_hbond_distance_DA
_geom_hbond_angle_DHA
_geom_hbond_publ_flag
C14 H14 O19 2_557 0.93 2.56 3.462(4) 162 yes
C18 H18C Cg4 2_556 0.96 2.69 3.595(4) 158 yes

loop_
_geom_torsion_atom_site_label_1
_geom_torsion_atom_site_label_2
_geom_torsion_atom_site_label_3
_geom_torsion_atom_site_label_4
_geom_torsion
_geom_torsion_publ_flag
C12 O11 C10 C6 179.6(3) no
C12 O11 C10 C14 -0.8(3) no
C10 O11 C12 C13 0.2(3) no
C10 O11 C12 C15 -176.0(3) no
O8 N7 C5 C4 129.4(3) no
O8 N7 C5 C6 -47.1(4) no
O9 N7 C5 C4 -48.9(5) no
O9 N7 C5 C6 134.6(4) no
C15 N16 N20 C21 0.7(4) no
C17 N16 N20 C21 -169.8(3) no
N20 N16 C15 C12 121.0(3) no
N20 N16 C15 C22 -1.7(3) no
C17 N16 C15 C12 -68.8(4) no
C17 N16 C15 C22 168.5(3) no
N20 N16 C17 O19 176.2(3) no
N20 N16 C17 C18 -4.7(5) no
C15 N16 C17 O19 6.8(5) no
C15 N16 C17 C18 -174.0(3) no
N16 N20 C21 C22 0.8(4) no
N16 N20 C21 C23 -179.7(3) no
C6 C1 C2 C3 0.4(6) no
C2 C1 C6 C5 -0.3(5) no
C2 C1 C6 C10 -180.0(3) no
C1 C2 C3 C4 -0.1(6) no
C2 C3 C4 C5 -0.3(6) no
C3 C4 C5 N7 -176.0(3) no
C3 C4 C5 C6 0.4(5) no
N7 C5 C6 C1 176.1(3) no
N7 C5 C6 C10 -4.2(4) no
C4 C5 C6 C1 -0.1(4) no
C4 C5 C6 C10 179.6(3) no
C1 C6 C10 O11 147.6(3) no
C1 C6 C10 C14 -31.9(5) no
C5 C6 C10 O11 -32.0(4) no
C5 C6 C10 C14 148.5(4) no
O11 C10 C14 C13 1.0(4) no
C6 C10 C14 C13 -179.5(3) no
O11 C12 C13 C14 0.4(4) no
C15 C12 C13 C14 175.6(3) no
O11 C12 C15 N16 -67.3(3) no
O11 C12 C15 C22 48.1(4) no
C13 C12 C15 N16 117.7(4) no
C13 C12 C15 C22 -126.9(4) no
C12 C13 C14 C10 -0.8(4) no
N16 C15 C22 C21 1.9(3) no
C12 C15 C22 C21 -120.3(3) no
N20 C21 C22 C15 -1.8(4) no
C23 C21 C22 C15 178.7(3) no
N20 C21 C23 C24 1.1(5) no
N20 C21 C23 C28 -179.9(3) no
C22 C21 C23 C24 -179.4(3) no
C22 C21 C23 C28 -0.4(5) no
C21 C23 C24 C25 179.0(3) no
C28 C23 C24 C25 -0.1(5) no
C21 C23 C28 C27 -178.5(3) no
C24 C23 C28 C27 0.6(5) no
C23 C24 C25 C26 -0.8(6) no
C24 C25 C26 C27 1.1(6) no
C24 C25 C26 C29 -178.6(4) no
C25 C26 C27 C28 -0.5(6) no
C29 C26 C27 C28 179.1(4) no
C26 C27 C28 C23 -0.3(6) no
